data_7207579
loop_
_publ_author_name
'Xiao, Dongrong'
'Chen, Haiyan'
'Sun, Dianzhen'
'He, Jianghong'
'Yan, Shiwei'
'Yang, Juan'
'Wang, Xin'
'Yuan, Ruo'
'Wang, Enbo'

_publ_section_title
;
 Guest-induced expanding and shrinking porous modulation based on
 interdigitated metal--organic frameworks constructed by
 4,4&#x2032;-sulfonyldibenzoate and barium ions
;
_journal_issue 8
_journal_name_full CrystEngComm
_journal_page_first 2849
_journal_paper_doi 10.1039/c2ce06428f
_journal_volume 14
_journal_year 2012
_chemical_formula_sum 'C16.5 H21.5 Ba N O11 S'
_chemical_formula_weight 579.25
_chemical_name_systematic
;
?
;
_space_group_IT_number 2
_symmetry_cell_setting triclinic
_symmetry_space_group_name_Hall '-P 1'
_symmetry_space_group_name_H-M 'P -1'
_atom_sites_solution_hydrogens geom
_atom_sites_solution_primary direct
_atom_sites_solution_secondary difmap
_audit_creation_method SHELXL-97
_cell_angle_alpha 64.9800(10)
_cell_angle_beta 89.6440(10)
_cell_angle_gamma 89.0750(10)
_cell_formula_units_Z 2
_cell_length_a 6.3003(2)
_cell_length_b 14.0098(4)
_cell_length_c 14.6389(4)
_cell_measurement_reflns_used 19517
_cell_measurement_temperature 296(2)
_cell_measurement_theta_max 27.64
_cell_measurement_theta_min 2.65
_cell_volume 1170.71(6)
_computing_cell_refinement 'SMART (Bruker, 2001)'
_computing_data_collection 'SMART (Bruker, 2001)'
_computing_data_reduction 'SAINT (Bruker, 2001)'
_computing_molecular_graphics 'SHELXTL-PLUS (Sheldrick, 1990)'
_computing_publication_material 'SHELXL-97 (Sheldrick, 1997)'
_computing_structure_refinement 'SHELXL-97 (Sheldrick, 1997)'
_computing_structure_solution 'SHELXS-97 (Sheldrick, 1990)'
_diffrn_ambient_temperature 296(2)
_diffrn_measured_fraction_theta_full 0.983
_diffrn_measured_fraction_theta_max 0.983
_diffrn_measurement_device_type 'Bruker APEX CCD area-detector'
_diffrn_measurement_method 'phi and omega scans'
_diffrn_radiation_monochromator graphite
_diffrn_radiation_source 'fine-focus sealed tube'
_diffrn_radiation_type MoK\a
_diffrn_radiation_wavelength 0.71073
_diffrn_reflns_av_R_equivalents 0.0219
_diffrn_reflns_av_sigmaI/netI 0.0193
_diffrn_reflns_limit_h_max 8
_diffrn_reflns_limit_h_min -8
_diffrn_reflns_limit_k_max 17
_diffrn_reflns_limit_k_min -18
_diffrn_reflns_limit_l_max 19
_diffrn_reflns_limit_l_min -18
_diffrn_reflns_number 19517
_diffrn_reflns_theta_full 27.64
_diffrn_reflns_theta_max 27.64
_diffrn_reflns_theta_min 2.65
_exptl_absorpt_coefficient_mu 1.839
_exptl_absorpt_correction_T_max 0.5053
_exptl_absorpt_correction_T_min 0.4258
_exptl_absorpt_correction_type multi-scan
_exptl_absorpt_process_details 'SADABS(Sheldrick, 1996)'
_exptl_crystal_colour clourless
_exptl_crystal_density_diffrn 1.643
_exptl_crystal_density_method 'not measured'
_exptl_crystal_description block
_exptl_crystal_F_000 575
_exptl_crystal_size_max 0.56
_exptl_crystal_size_mid 0.49
_exptl_crystal_size_min 0.43
_refine_diff_density_max 0.912
_refine_diff_density_min -0.470
_refine_diff_density_rms 0.090
_refine_ls_extinction_method none
_refine_ls_goodness_of_fit_ref 0.999
_refine_ls_hydrogen_treatment mixed
_refine_ls_matrix_type full
_refine_ls_number_parameters 334
_refine_ls_number_reflns 5364
_refine_ls_number_restraints 43
_refine_ls_restrained_S_all 0.998
_refine_ls_R_factor_all 0.0259
_refine_ls_R_factor_gt 0.0244
_refine_ls_shift/su_max 0.003
_refine_ls_shift/su_mean 0.000
_refine_ls_structure_factor_coef Fsqd
_refine_ls_weighting_details 'calc w=1/[\s^2^(Fo^2^)+(0.0650P)^2^+0.0000P] where P=(Fo^2^+2Fc^2^)/3'
_refine_ls_weighting_scheme calc
_refine_ls_wR_factor_gt 0.0744
_refine_ls_wR_factor_ref 0.0758
_reflns_number_gt 5114
_reflns_number_total 5364
_reflns_threshold_expression >2sigma(I)
_cod_data_source_file c2ce06428f.txt
_cod_data_source_block c19b
_cod_depositor_comments
;
The following automatic conversions were performed:

'_symmetry_cell_setting' value 'Triclinic' changed to 'triclinic'
according to /home/saulius/struct/CIF-dictionaries/cif_core.dic
dictionary named 'cif_core.dic' version 2.4.1 from 2010-06-29.

Automatic conversion script
Id: cif_fix_values 1715 2011-07-08 13:25:40Z adriana 
;
_cod_original_sg_symbol_H-M P-1
_cod_original_formula_sum 'C16.50 H21.50 Ba N O11 S'
_cod_database_code 7207579

loop_
_symmetry_equiv_pos_as_xyz
'x, y, z'
'-x, -y, -z'

loop_
_atom_site_label
_atom_site_type_symbol
_atom_site_fract_x
_atom_site_fract_y
_atom_site_fract_z
_atom_site_U_iso_or_equiv
_atom_site_adp_type
_atom_site_occupancy
_atom_site_symmetry_multiplicity
_atom_site_calc_flag
_atom_site_refinement_flags
_atom_site_disorder_assembly
_atom_site_disorder_group
Ba1 Ba 1.261279(15) 0.869643(8) 0.008862(8) 0.02171(6) Uani 1 1 d . . .
S1 S 0.47944(9) 0.25578(4) 0.18594(4) 0.02491(11) Uani 1 1 d . . .
O3 O 0.9772(3) 0.71392(13) 0.04641(16) 0.0370(4) Uani 1 1 d . . .
OW1 O 0.8746(3) 0.91691(13) 0.08939(13) 0.0297(3) Uani 1 1 d D . .
HW1A H 0.889(4) 0.899(2) 0.1513(9) 0.036 Uiso 1 1 d D . .
HW1B H 0.797(4) 0.8727(19) 0.0810(19) 0.042 Uiso 1 1 d D . .
OW2 O 1.5950(3) 1.00373(14) -0.10709(13) 0.0301(3) Uani 1 1 d D . .
HW2A H 1.579(4) 1.0437(19) -0.1685(10) 0.045 Uiso 1 1 d D . .
HW2B H 1.697(3) 0.9619(18) -0.102(2) 0.043 Uiso 1 1 d D . .
O4 O 0.6499(3) 0.76885(13) 0.05975(15) 0.0351(4) Uani 1 1 d . . .
OW3 O 0.9577(3) 0.90869(14) -0.14581(14) 0.0342(4) Uani 1 1 d D . .
HW3A H 0.944(5) 0.9501(18) -0.2068(10) 0.045 Uiso 1 1 d D . .
HW3B H 0.919(5) 0.8483(11) -0.136(2) 0.051 Uiso 1 1 d D . .
O2 O 0.5680(4) 0.1014(3) 0.68428(18) 0.0751(8) Uani 1 1 d . . .
O1 O 0.8690(4) 0.0336(2) 0.65530(17) 0.0598(6) Uani 1 1 d . . .
OW4 O 1.2737(6) 0.7542(2) 0.2176(2) 0.0777(8) Uani 1 1 d D . .
HW4A H 1.298(11) 0.792(4) 0.248(4) 0.14(3) Uiso 1 1 d D . .
HW4B H 1.236(13) 0.694(3) 0.260(4) 0.17(3) Uiso 1 1 d D . .
O5 O 0.6095(3) 0.20603(14) 0.13708(14) 0.0366(4) Uani 1 1 d . . .
O6 O 0.2522(3) 0.25943(13) 0.17372(14) 0.0343(4) Uani 1 1 d . . .
C12 C 0.7769(4) 0.4097(2) 0.1195(2) 0.0395(6) Uani 1 1 d . . .
H12A H 0.8714 0.3584 0.1188 0.047 Uiso 1 1 calc R . .
C11 C 0.8418(4) 0.51186(19) 0.0925(2) 0.0359(5) Uani 1 1 d . . .
H11A H 0.9821 0.5291 0.0733 0.043 Uiso 1 1 calc R . .
C10 C 0.7031(3) 0.58916(17) 0.09320(17) 0.0242(4) Uani 1 1 d . . .
C9 C 0.4943(4) 0.56318(19) 0.1215(2) 0.0374(6) Uani 1 1 d . . .
H9A H 0.3994 0.6145 0.1221 0.045 Uiso 1 1 calc R . .
C8 C 0.4255(4) 0.46130(19) 0.1490(2) 0.0365(5) Uani 1 1 d . . .
H8A H 0.2851 0.4440 0.1680 0.044 Uiso 1 1 calc R . .
C7 C 0.5672(4) 0.38591(17) 0.14775(17) 0.0245(4) Uani 1 1 d . . .
C6 C 0.5359(4) 0.19548(18) 0.31561(18) 0.0278(4) Uani 1 1 d . . .
C5 C 0.3832(4) 0.1983(3) 0.3833(2) 0.0449(7) Uani 1 1 d . . .
H5A H 0.2486 0.2264 0.3608 0.054 Uiso 1 1 calc R . .
C4 C 0.4334(5) 0.1591(3) 0.4846(2) 0.0533(8) Uani 1 1 d . . .
H4A H 0.3314 0.1605 0.5301 0.064 Uiso 1 1 calc R . .
C3 C 0.6334(4) 0.1175(2) 0.51911(19) 0.0370(5) Uani 1 1 d . . .
C2 C 0.7823(5) 0.1131(2) 0.4512(2) 0.0416(6) Uani 1 1 d . . .
H2A H 0.9158 0.0837 0.4741 0.050 Uiso 1 1 calc R . .
C1 C 0.7348(5) 0.1523(2) 0.3488(2) 0.0416(6) Uani 1 1 d . . .
H1A H 0.8357 0.1494 0.3034 0.050 Uiso 1 1 calc R . .
C14 C 0.7837(3) 0.69900(17) 0.06426(17) 0.0262(4) Uani 1 1 d . . .
C13 C 0.6945(5) 0.0802(3) 0.6284(2) 0.0467(7) Uani 1 1 d . . .
N1 N 1.0242(19) 0.5628(8) 0.3143(8) 0.068(3) Uiso 0.30 1 d PDU A 1
C15 C 1.0433(19) 0.4569(9) 0.3509(9) 0.080(4) Uiso 0.30 1 d PDU A 1
H15A H 1.1669 0.4175 0.3567 0.096 Uiso 0.30 1 calc PR A 1
C16 C 0.8478(17) 0.4208(8) 0.3771(8) 0.063(3) Uiso 0.30 1 d PDU A 1
H16A H 0.8126 0.3499 0.4047 0.076 Uiso 0.30 1 calc PR A 1
C17 C 0.822(2) 0.5890(8) 0.3186(8) 0.074(4) Uiso 0.30 1 d PDU A 1
H17A H 0.7683 0.6572 0.2978 0.089 Uiso 0.30 1 calc PR A 1
N2 N 0.7090(16) 0.4999(7) 0.3582(7) 0.063(3) Uiso 0.30 1 d PDU A 1
C18 C 0.4720(19) 0.5022(16) 0.3677(9) 0.097(5) Uiso 0.30 1 d PD A 1
H18A H 0.4082 0.4529 0.3457 0.116 Uiso 0.30 1 calc PR A 1
H18B H 0.4159 0.5722 0.3267 0.116 Uiso 0.30 1 calc PR A 1
C19 C 0.423(3) 0.4708(15) 0.4801(10) 0.102(6) Uiso 0.30 1 d PD . 1
H19A H 0.2776 0.4898 0.4879 0.122 Uiso 0.30 1 calc PR . 1
H19B H 0.4410 0.3953 0.5182 0.122 Uiso 0.30 1 calc PR . 1
N1A N 1.1340(19) 0.5592(10) 0.3249(10) 0.054(3) Uiso 0.20 1 d PDU B 2
C15A C 1.171(3) 0.4556(11) 0.3771(13) 0.102(8) Uiso 0.20 1 d PDU B 2
H15B H 1.3025 0.4215 0.3931 0.122 Uiso 0.20 1 calc PR B 2
C16A C 0.979(3) 0.4108(12) 0.4017(13) 0.080(6) Uiso 0.20 1 d PDU B 2
H16B H 0.9564 0.3391 0.4383 0.096 Uiso 0.20 1 calc PR B 2
C17A C 0.9237(19) 0.5786(8) 0.3172(8) 0.031(2) Uiso 0.20 1 d PDU B 2
H17B H 0.8575 0.6441 0.2846 0.037 Uiso 0.20 1 calc PR B 2
N2A N 0.826(2) 0.4847(10) 0.3657(10) 0.060(4) Uiso 0.20 1 d PDU B 2
C18A C 0.591(3) 0.485(2) 0.3819(13) 0.089(7) Uiso 0.20 1 d PD B 2
H18C H 0.5262 0.4377 0.3573 0.107 Uiso 0.20 1 calc PR B 2
H18D H 0.5344 0.5549 0.3433 0.107 Uiso 0.20 1 calc PR B 2
C19A C 0.534(4) 0.4487(8) 0.4949(12) 0.077(6) Uiso 0.20 1 d PD . 2
H19C H 0.6553 0.4154 0.5375 0.092 Uiso 0.20 1 calc PR . 2
H19D H 0.4181 0.3991 0.5139 0.092 Uiso 0.20 1 calc PR . 2
OW5 O 0.8432(4) 0.8441(2) 0.2966(2) 0.0703(7) Uani 1 1 d D . .
HW5A H 0.932(5) 0.881(3) 0.310(4) 0.094 Uiso 1 1 d D . .
HW5B H 0.724(3) 0.874(3) 0.286(4) 0.095 Uiso 1 1 d D . .

loop_
_atom_site_aniso_label
_atom_site_aniso_U_11
_atom_site_aniso_U_22
_atom_site_aniso_U_33
_atom_site_aniso_U_23
_atom_site_aniso_U_13
_atom_site_aniso_U_12
Ba1 0.01854(8) 0.02175(9) 0.02754(9) -0.01302(6) 0.00106(5) -0.00134(5)
S1 0.0318(3) 0.0225(2) 0.0225(3) -0.0114(2) -0.00099(19) -0.0034(2)
O3 0.0267(8) 0.0274(8) 0.0561(12) -0.0166(8) 0.0057(7) -0.0068(6)
OW1 0.0308(8) 0.0289(8) 0.0320(9) -0.0153(7) 0.0017(7) -0.0014(6)
OW2 0.0316(8) 0.0324(8) 0.0268(8) -0.0132(7) 0.0020(6) 0.0006(6)
O4 0.0279(8) 0.0260(8) 0.0501(11) -0.0148(8) -0.0048(7) 0.0028(6)
OW3 0.0394(9) 0.0307(9) 0.0328(9) -0.0136(7) -0.0070(7) -0.0032(7)
O2 0.0647(15) 0.128(2) 0.0324(12) -0.0346(14) -0.0083(10) 0.0239(15)
O1 0.0563(13) 0.0804(17) 0.0366(12) -0.0190(12) -0.0147(10) 0.0156(12)
OW4 0.126(3) 0.0601(16) 0.0375(13) -0.0115(13) 0.0096(14) 0.0021(17)
O5 0.0518(11) 0.0335(9) 0.0321(9) -0.0212(8) 0.0035(7) 0.0009(7)
O6 0.0352(9) 0.0325(9) 0.0350(9) -0.0139(8) -0.0048(7) -0.0078(7)
C12 0.0283(11) 0.0306(12) 0.0640(18) -0.0244(12) 0.0107(11) -0.0009(9)
C11 0.0231(10) 0.0333(12) 0.0551(16) -0.0224(12) 0.0097(10) -0.0047(9)
C10 0.0241(10) 0.0221(10) 0.0250(11) -0.0086(8) -0.0008(8) -0.0016(8)
C9 0.0265(11) 0.0257(11) 0.0585(17) -0.0165(11) 0.0083(10) 0.0006(9)
C8 0.0245(10) 0.0271(11) 0.0543(16) -0.0135(11) 0.0080(10) -0.0044(9)
C7 0.0277(10) 0.0216(10) 0.0246(11) -0.0101(8) 0.0009(8) -0.0039(8)
C6 0.0328(11) 0.0263(10) 0.0251(11) -0.0114(9) 0.0005(8) -0.0037(8)
C5 0.0277(12) 0.075(2) 0.0305(14) -0.0213(14) -0.0016(10) 0.0061(12)
C4 0.0361(14) 0.093(3) 0.0259(13) -0.0212(15) -0.0001(10) 0.0072(14)
C3 0.0399(13) 0.0424(14) 0.0260(12) -0.0116(11) -0.0035(10) -0.0030(10)
C2 0.0400(14) 0.0498(16) 0.0324(14) -0.0153(12) -0.0052(11) 0.0112(12)
C1 0.0415(14) 0.0516(16) 0.0304(13) -0.0166(12) -0.0028(10) 0.0153(12)
C14 0.0278(10) 0.0231(10) 0.0265(11) -0.0091(9) 0.0002(8) -0.0032(8)
C13 0.0453(15) 0.0621(19) 0.0281(14) -0.0143(13) -0.0069(11) -0.0031(13)
OW5 0.0623(15) 0.099(2) 0.0537(15) -0.0363(15) 0.0071(12) -0.0041(14)

loop_
_atom_type_symbol
_atom_type_description
_atom_type_scat_dispersion_real
_atom_type_scat_dispersion_imag
_atom_type_scat_source
C C 0.0033 0.0016 'International Tables Vol C Tables 4.2.6.8 and 6.1.1.4'
H H 0.0000 0.0000 'International Tables Vol C Tables 4.2.6.8 and 6.1.1.4'
N N 0.0061 0.0033 'International Tables Vol C Tables 4.2.6.8 and 6.1.1.4'
O O 0.0106 0.0060 'International Tables Vol C Tables 4.2.6.8 and 6.1.1.4'
S S 0.1246 0.1234 'International Tables Vol C Tables 4.2.6.8 and 6.1.1.4'
Ba Ba -0.3244 2.2819 'International Tables Vol C Tables 4.2.6.8 and 6.1.1.4'

loop_
_geom_angle_atom_site_label_1
_geom_angle_atom_site_label_2
_geom_angle_atom_site_label_3
_geom_angle
_geom_angle_site_symmetry_1
_geom_angle_site_symmetry_3
O3 Ba1 O4 105.16(5) . 1_655
O3 Ba1 OW4 75.59(9) . .
O4 Ba1 OW4 71.78(9) 1_655 .
O3 Ba1 OW1 119.63(5) . 2_775
O4 Ba1 OW1 134.62(5) 1_655 2_775
OW4 Ba1 OW1 124.17(8) . 2_775
O3 Ba1 OW3 64.87(6) . .
O4 Ba1 OW3 135.79(5) 1_655 .
OW4 Ba1 OW3 135.89(9) . .
OW1 Ba1 OW3 66.08(5) 2_775 .
O3 Ba1 OW2 152.40(5) . .
O4 Ba1 OW2 68.83(5) 1_655 .
OW4 Ba1 OW2 124.13(9) . .
OW1 Ba1 OW2 68.07(5) 2_775 .
OW3 Ba1 OW2 99.85(5) . .
O3 Ba1 O5 79.37(6) . 2_765
O4 Ba1 O5 69.57(5) 1_655 2_765
OW4 Ba1 O5 125.71(8) . 2_765
OW1 Ba1 O5 110.10(5) 2_775 2_765
OW3 Ba1 O5 66.27(5) . 2_765
OW2 Ba1 O5 73.29(5) . 2_765
O3 Ba1 OW2 137.07(5) . 2_875
O4 Ba1 OW2 85.95(5) 1_655 2_875
OW4 Ba1 OW2 68.79(8) . 2_875
OW1 Ba1 OW2 66.84(5) 2_775 2_875
OW3 Ba1 OW2 132.01(5) . 2_875
OW2 Ba1 OW2 70.42(5) . 2_875
O5 Ba1 OW2 141.64(5) 2_765 2_875
O3 Ba1 OW1 70.04(5) . .
O4 Ba1 OW1 144.05(5) 1_655 .
OW4 Ba1 OW1 72.60(8) . .
OW1 Ba1 OW1 65.87(5) 2_775 .
OW3 Ba1 OW1 76.09(5) . .
OW2 Ba1 OW1 130.99(5) . .
O5 Ba1 OW1 138.95(5) 2_765 .
OW2 Ba1 OW1 76.93(5) 2_875 .
O3 Ba1 Ba1 171.99(4) . 2_875
O4 Ba1 Ba1 74.70(3) 1_655 2_875
OW4 Ba1 Ba1 96.96(8) . 2_875
OW1 Ba1 Ba1 62.01(3) 2_775 2_875
OW3 Ba1 Ba1 120.97(4) . 2_875
OW2 Ba1 Ba1 35.26(3) . 2_875
O5 Ba1 Ba1 107.74(4) 2_765 2_875
OW2 Ba1 Ba1 35.16(3) 2_875 2_875
OW1 Ba1 Ba1 105.21(3) . 2_875
O3 Ba1 Ba1 94.97(4) . 2_775
O4 Ba1 Ba1 154.32(4) 1_655 2_775
OW4 Ba1 Ba1 98.73(7) . 2_775
OW1 Ba1 Ba1 33.27(3) 2_775 2_775
OW3 Ba1 Ba1 67.43(4) . 2_775
OW2 Ba1 Ba1 100.01(3) . 2_775
O5 Ba1 Ba1 131.02(4) 2_765 2_775
OW2 Ba1 Ba1 68.40(3) 2_875 2_775
OW1 Ba1 Ba1 32.60(3) . 2_775
Ba1 Ba1 Ba1 83.149(4) 2_875 2_775
O5 S1 O6 119.55(11) . .
O5 S1 C6 108.20(11) . .
O6 S1 C6 108.05(11) . .
O5 S1 C7 108.22(11) . .
O6 S1 C7 108.01(10) . .
C6 S1 C7 103.69(10) . .
C14 O3 Ba1 138.45(15) . .
Ba1 OW1 Ba1 114.13(5) 2_775 .
Ba1 OW1 HW1A 110.6(19) 2_775 .
Ba1 OW1 HW1A 109(2) . .
Ba1 OW1 HW1B 116(2) 2_775 .
Ba1 OW1 HW1B 97(2) . .
HW1A OW1 HW1B 108.7(15) . .
Ba1 OW2 Ba1 109.58(5) . 2_875
Ba1 OW2 HW2A 121(2) . .
Ba1 OW2 HW2A 108(2) 2_875 .
Ba1 OW2 HW2B 104(2) . .
Ba1 OW2 HW2B 105(2) 2_875 .
HW2A OW2 HW2B 107.6(15) . .
C14 O4 Ba1 153.08(15) . 1_455
Ba1 OW3 HW3A 137(2) . .
Ba1 OW3 HW3B 104(2) . .
HW3A OW3 HW3B 109.8(16) . .
Ba1 OW4 HW4A 112(4) . .
Ba1 OW4 HW4B 138(4) . .
HW4A OW4 HW4B 108.6(18) . .
S1 O5 Ba1 159.05(11) . 2_765
C11 C12 C7 118.2(2) . .
C11 C12 H12A 120.9 . .
C7 C12 H12A 120.9 . .
C12 C11 C10 121.6(2) . .
C12 C11 H11A 119.2 . .
C10 C11 H11A 119.2 . .
C11 C10 C9 119.0(2) . .
C11 C10 C14 119.28(19) . .
C9 C10 C14 121.8(2) . .
C8 C9 C10 120.5(2) . .
C8 C9 H9A 119.8 . .
C10 C9 H9A 119.8 . .
C7 C8 C9 119.3(2) . .
C7 C8 H8A 120.4 . .
C9 C8 H8A 120.4 . .
C8 C7 C12 121.5(2) . .
C8 C7 S1 118.85(17) . .
C12 C7 S1 119.64(18) . .
C1 C6 C5 120.7(2) . .
C1 C6 S1 120.06(19) . .
C5 C6 S1 119.1(2) . .
C4 C5 C6 119.3(3) . .
C4 C5 H5A 120.4 . .
C6 C5 H5A 120.4 . .
C5 C4 C3 121.0(3) . .
C5 C4 H4A 119.5 . .
C3 C4 H4A 119.5 . .
C2 C3 C4 119.1(2) . .
C2 C3 C13 119.3(3) . .
C4 C3 C13 121.6(3) . .
C3 C2 C1 120.7(3) . .
C3 C2 H2A 119.6 . .
C1 C2 H2A 119.6 . .
C6 C1 C2 119.2(3) . .
C6 C1 H1A 120.4 . .
C2 C1 H1A 120.4 . .
O3 C14 O4 125.0(2) . .
O3 C14 C10 117.58(19) . .
O4 C14 C10 117.43(18) . .
O1 C13 O2 125.4(3) . .
O1 C13 C3 117.3(3) . .
O2 C13 C3 117.3(3) . .
C17 N1 C15 109.3(9) . .
C16 C15 N1 105.4(10) . .
C16 C15 H15A 127.3 . .
N1 C15 H15A 127.3 . .
C15 C16 N2 110.9(10) . .
C15 C16 H16A 124.5 . .
N2 C16 H16A 124.5 . .
N1 C17 N2 108.2(8) . .
N1 C17 H17A 125.9 . .
N2 C17 H17A 125.9 . .
C16 N2 C17 106.1(8) . .
C16 N2 C18 132.0(11) . .
C17 N2 C18 121.8(11) . .
N2 C18 C19 106.7(11) . .
N2 C18 H18A 110.4 . .
C19 C18 H18A 110.4 . .
N2 C18 H18B 110.4 . .
C19 C18 H18B 110.4 . .
H18A C18 H18B 108.6 . .
C19 C19 C18 108.6(12) 2_666 .
C19 C19 H19A 110.0 2_666 .
C18 C19 H19A 110.0 . .
C19 C19 H19B 110.0 2_666 .
C18 C19 H19B 110.0 . .
H19A C19 H19B 108.3 . .
C15A N1A C17A 109.6(11) . .
N1A C15A C16A 106.1(13) . .
N1A C15A H15B 126.9 . .
C16A C15A H15B 126.9 . .
N2A C16A C15A 110.0(13) . .
N2A C16A H16B 125.0 . .
C15A C16A H16B 125.0 . .
N1A C17A N2A 107.3(8) . .
N1A C17A H17B 126.3 . .
N2A C17A H17B 126.3 . .
C16A N2A C17A 106.9(10) . .
C16A N2A C18A 133.7(15) . .
C17A N2A C18A 118.6(14) . .
N2A C18A C19A 112.1(16) . .
N2A C18A H18C 109.2 . .
C19A C18A H18C 109.2 . .
N2A C18A H18D 109.2 . .
C19A C18A H18D 109.2 . .
H18C C18A H18D 107.9 . .
C18A C19A C19A 105.4(12) . 2_666
C18A C19A H19C 110.7 . .
C19A C19A H19C 110.7 2_666 .
C18A C19A H19D 110.7 . .
C19A C19A H19D 110.7 2_666 .
H19C C19A H19D 108.8 . .
HW5A OW5 HW5B 109.3(17) . .

loop_
_geom_bond_atom_site_label_1
_geom_bond_atom_site_label_2
_geom_bond_distance
_geom_bond_site_symmetry_2
Ba1 O3 2.7136(15) .
Ba1 O4 2.7502(16) 1_655
Ba1 OW4 2.789(3) .
Ba1 OW1 2.8352(17) 2_775
Ba1 OW3 2.8385(17) .
Ba1 OW2 2.8666(16) .
Ba1 O5 2.8666(16) 2_765
Ba1 OW2 2.8740(16) 2_875
Ba1 OW1 2.8873(16) .
Ba1 Ba1 4.6904(2) 2_875
Ba1 Ba1 4.8029(2) 2_775
S1 O5 1.4369(17) .
S1 O6 1.4413(18) .
S1 C6 1.757(2) .
S1 C7 1.763(2) .
O3 C14 1.248(3) .
OW1 Ba1 2.8352(17) 2_775
OW1 HW1A 0.837(10) .
OW1 HW1B 0.844(10) .
OW2 Ba1 2.8740(16) 2_875
OW2 HW2A 0.840(10) .
OW2 HW2B 0.847(10) .
O4 C14 1.262(3) .
O4 Ba1 2.7502(16) 1_455
OW3 HW3A 0.838(10) .
OW3 HW3B 0.838(10) .
O2 C13 1.258(4) .
O1 C13 1.247(4) .
OW4 HW4A 0.843(10) .
OW4 HW4B 0.842(10) .
O5 Ba1 2.8666(16) 2_765
C12 C11 1.382(3) .
C12 C7 1.385(3) .
C12 H12A 0.9300 .
C11 C10 1.384(3) .
C11 H11A 0.9300 .
C10 C9 1.385(3) .
C10 C14 1.509(3) .
C9 C8 1.385(3) .
C9 H9A 0.9300 .
C8 C7 1.378(3) .
C8 H8A 0.9300 .
C6 C1 1.380(4) .
C6 C5 1.390(4) .
C5 C4 1.382(4) .
C5 H5A 0.9300 .
C4 C3 1.384(4) .
C4 H4A 0.9300 .
C3 C2 1.382(4) .
C3 C13 1.509(4) .
C2 C1 1.394(4) .
C2 H2A 0.9300 .
C1 H1A 0.9300 .
N1 C17 1.327(9) .
N1 C15 1.351(9) .
C15 C16 1.330(9) .
C15 H15A 0.9300 .
C16 N2 1.335(9) .
C16 H16A 0.9300 .
C17 N2 1.348(9) .
C17 H17A 0.9300 .
N2 C18 1.500(9) .
C18 C19 1.543(10) .
C18 H18A 0.9700 .
C18 H18B 0.9700 .
C19 C19 1.543(10) 2_666
C19 H19A 0.9700 .
C19 H19B 0.9700 .
N1A C15A 1.341(9) .
N1A C17A 1.344(9) .
C15A C16A 1.346(10) .
C15A H15B 0.9300 .
C16A N2A 1.339(9) .
C16A H16B 0.9300 .
C17A N2A 1.359(9) .
C17A H17B 0.9300 .
N2A C18A 1.494(10) .
C18A C19A 1.554(10) .
C18A H18C 0.9700 .
C18A H18D 0.9700 .
C19A C19A 1.560(10) 2_666
C19A H19C 0.9700 .
C19A H19D 0.9700 .
OW5 HW5A 0.841(10) .
OW5 HW5B 0.839(10) .
